data_8105535
loop_
_publ_author_name
'Wang, Jian-Ge'

_publ_section_title
;
 Crystal structure of bis(2,5-di(pyridin-2-yl)-1,3,4-thiadiazole-\k2
 N,N&#x2032;)-bis(thiocyanato-\k1 N)cobalt(II), C26H16CoN10S4
;
_journal_issue 1
_journal_name_full 'Zeitschrift f\"ur Kristallographie - New Crystal Structures'
_journal_page_first 41
_journal_page_last 42
_journal_paper_doi 10.1515/ncrs-2018-0119
_journal_volume 234
_journal_year 2018
_chemical_formula_moiety '2(C13 H8 Co0.5 N5 S2)'
_chemical_formula_sum 'C26 H16 Co N10 S4'
_chemical_formula_weight 655.66
_space_group_crystal_system monoclinic
_space_group_IT_number 14
_space_group_name_Hall '-P 2ybc'
_space_group_name_H-M_alt 'P 1 21/c 1'
_atom_sites_solution_hydrogens geom
_atom_sites_solution_primary dual
_cell_angle_alpha 90
_cell_angle_beta 110.050(5)
_cell_angle_gamma 90
_cell_formula_units_Z 4
_cell_length_a 22.8034(10)
_cell_length_b 7.9953(2)
_cell_length_c 16.6238(7)
_cell_measurement_reflns_used 6942
_cell_measurement_temperature 290
_cell_measurement_theta_max 28.1620
_cell_measurement_theta_min 3.6680
_cell_volume 2847.2(2)
_computing_cell_refinement 'CrysAlisPro 1.171.39.46 (Rigaku OD, 2018)'
_computing_data_collection 'CrysAlisPro 1.171.39.46 (Rigaku OD, 2018)'
_computing_data_reduction 'CrysAlisPro 1.171.39.46 (Rigaku OD, 2018)'
_computing_molecular_graphics 'Olex2 (Dolomanov et al., 2009)'
_computing_publication_material 'Olex2 (Dolomanov et al., 2009)'
_computing_structure_refinement 'ShelXL (Sheldrick, 2015)'
_computing_structure_solution 'ShelXT (Sheldrick, 2015)'
_diffrn_ambient_temperature 290
_diffrn_detector 'CCD plate'
_diffrn_detector_area_resol_mean 8.0584
_diffrn_detector_type EosS2
_diffrn_measured_fraction_theta_full 0.997
_diffrn_measured_fraction_theta_max 0.883
_diffrn_measurement_details
;
List of Runs (angles in degrees, time in seconds):

  # Type    Start    End  Width  t~exp~   \w     \q     \k     \f   Frames
--------------------------------------------------------------------------
  1  \w    -47.00  22.00   1.00   17.09    --   16.93 -57.00  60.00   69
  2  \w      0.00  72.00   1.00   17.09    --   16.93  57.00-120.00   72
  3  \w     14.00  82.00   1.00   17.09    --   16.93  77.00   0.00   68
  4  \w    -25.00  44.00   1.00   17.09    --   16.93 -77.00 120.00   69
  5  \w     -9.00  76.00   1.00   17.09    --   16.93  77.00 -60.00   85
  6  \w     12.00  46.00   1.00   17.09    --   16.93  38.00-150.00   34
;
_diffrn_measurement_device 'four-circle diffractometer'
_diffrn_measurement_device_type 'SuperNova, Single source at offset/far, EosS2'
_diffrn_measurement_method '\w scans'
_diffrn_orient_matrix_type 'CrysAlisPro convention (1999,Acta A55,543-557)'
_diffrn_orient_matrix_UB_11 0.0296203000
_diffrn_orient_matrix_UB_12 0.0194881000
_diffrn_orient_matrix_UB_13 0.0305013000
_diffrn_orient_matrix_UB_21 0.0120768000
_diffrn_orient_matrix_UB_22 0.0124714000
_diffrn_orient_matrix_UB_23 -0.0335837000
_diffrn_orient_matrix_UB_31 -0.0085007000
_diffrn_orient_matrix_UB_32 0.0856949000
_diffrn_orient_matrix_UB_33 -0.0020307000
_diffrn_radiation_monochromator mirror
_diffrn_radiation_probe x-ray
_diffrn_radiation_type MoK\a
_diffrn_radiation_wavelength 0.71073
_diffrn_reflns_av_R_equivalents 0.0312
_diffrn_reflns_av_unetI/netI 0.0390
_diffrn_reflns_Laue_measured_fraction_full 0.997
_diffrn_reflns_Laue_measured_fraction_max 0.883
_diffrn_reflns_limit_h_max 30
_diffrn_reflns_limit_h_min -24
_diffrn_reflns_limit_k_max 10
_diffrn_reflns_limit_k_min -10
_diffrn_reflns_limit_l_max 21
_diffrn_reflns_limit_l_min -22
_diffrn_reflns_number 23914
_diffrn_reflns_point_group_measured_fraction_full 0.997
_diffrn_reflns_point_group_measured_fraction_max 0.883
_diffrn_reflns_theta_full 25.242
_diffrn_reflns_theta_max 29.284
_diffrn_reflns_theta_min 3.536
_diffrn_source 'micro-focus sealed X-ray tube'
_diffrn_source_type 'SuperNova (Mo) X-ray Source'
_exptl_absorpt_coefficient_mu 0.933
_exptl_absorpt_correction_T_max 1.00000
_exptl_absorpt_correction_T_min 0.79984
_exptl_absorpt_correction_type multi-scan
_exptl_absorpt_process_details
;
CrysAlisPro 1.171.39.46 (Rigaku Oxford Diffraction, 2018)
Empirical absorption correction using spherical harmonics,
 implemented in SCALE3 ABSPACK scaling algorithm.
;
_exptl_crystal_colour 'clear bluish red'
_exptl_crystal_colour_lustre clear
_exptl_crystal_colour_modifier bluish
_exptl_crystal_colour_primary red
_exptl_crystal_density_diffrn 1.530
_exptl_crystal_description block
_exptl_crystal_F_000 1332
_exptl_crystal_size_max 0.28
_exptl_crystal_size_mid 0.17
_exptl_crystal_size_min 0.15
_refine_diff_density_max 0.328
_refine_diff_density_min -0.282
_refine_diff_density_rms 0.051
_refine_ls_extinction_coef .
_refine_ls_extinction_method none
_refine_ls_goodness_of_fit_ref 1.069
_refine_ls_hydrogen_treatment constr
_refine_ls_matrix_type full
_refine_ls_number_parameters 373
_refine_ls_number_reflns 6859
_refine_ls_number_restraints 0
_refine_ls_restrained_S_all 1.069
_refine_ls_R_factor_all 0.0749
_refine_ls_R_factor_gt 0.0490
_refine_ls_shift/su_max 0.000
_refine_ls_shift/su_mean 0.000
_refine_ls_structure_factor_coef Fsqd
_refine_ls_weighting_details 'w=1/[\s^2^(Fo^2^)+(0.0271P)^2^+1.6559P] where P=(Fo^2^+2Fc^2^)/3'
_refine_ls_weighting_scheme calc
_refine_ls_wR_factor_gt 0.0859
_refine_ls_wR_factor_ref 0.0953
_reflns_Friedel_coverage 0.000
_reflns_Friedel_fraction_full .
_reflns_Friedel_fraction_max .
_reflns_number_gt 5058
_reflns_number_total 6859
_reflns_threshold_expression 'I > 2\s(I)'
_cod_data_source_file suppl_ncrs-2018-0119_suppl.cif
_cod_data_source_block miao-2
_cod_database_code 8105535
_shelx_space_group_comment
;
The symmetry employed for this shelxl refinement is uniquely defined
by the following loop, which should always be used as a source of
symmetry information in preference to the above space-group names.
They are only intended as comments.
;
_shelx_estimated_absorpt_t_max 0.873
_shelx_estimated_absorpt_t_min 0.780
_reflns_odcompleteness_completeness 99.66
_reflns_odcompleteness_iscentric 1
_reflns_odcompleteness_theta 26.32
_olex2_refinement_description
;
1. Fixed Uiso
 At 1.2 times of:
  All C(H) groups
2.a Aromatic/amide H refined with riding coordinates:
 C1(H1), C2(H2), C3(H3), C4(H4), C9(H9), C10(H10), C11(H11), C12(H12),
 C14(H14), C15(H15), C16(H16), C17(H17), C22(H22), C23(H23), C24(H24), C25(H25)
;
_olex2_submission_special_instructions 'No special instructions were received'
_oxdiff_exptl_absorpt_empirical_details
;
Empirical correction (ABSPACK) includes:
- Absorption correction using spherical harmonics
- Frame scaling
;
_oxdiff_exptl_absorpt_empirical_full_max 1.311
_oxdiff_exptl_absorpt_empirical_full_min 0.793

loop_
_space_group_symop_operation_xyz
'x, y, z'
'-x, y+1/2, -z+1/2'
'-x, -y, -z'
'x, -y-1/2, z-1/2'

loop_
_atom_site_label
_atom_site_type_symbol
_atom_site_fract_x
_atom_site_fract_y
_atom_site_fract_z
_atom_site_U_iso_or_equiv
_atom_site_adp_type
_atom_site_occupancy
_atom_site_site_symmetry_order
_atom_site_calc_flag
_atom_site_refinement_flags_posn
_atom_site_refinement_flags_adp
_atom_site_refinement_flags_occupancy
_atom_site_disorder_assembly
_atom_site_disorder_group
Co1 Co 0.5000 1.0000 0.5000 0.03894(13) Uani 1 2 d S T P . .
S1 S 0.35637(3) 0.59981(8) 0.48745(5) 0.04791(18) Uani 1 1 d . . . . .
S2 S 0.33857(4) 1.20785(11) 0.24809(5) 0.0684(2) Uani 1 1 d . . . . .
N1 N 0.49954(10) 0.7787(2) 0.42636(13) 0.0413(5) Uani 1 1 d . . . . .
N2 N 0.43180(10) 0.8441(2) 0.52556(13) 0.0412(5) Uani 1 1 d . . . . .
N3 N 0.39589(10) 0.8644(3) 0.57609(14) 0.0449(5) Uani 1 1 d . . . . .
N4 N 0.26885(10) 0.6039(3) 0.58019(14) 0.0480(6) Uani 1 1 d . . . . .
N5 N 0.42990(11) 1.0933(3) 0.39495(15) 0.0521(6) Uani 1 1 d . . . . .
C1 C 0.53568(13) 0.7448(3) 0.38029(17) 0.0498(7) Uani 1 1 d . . . . .
H1 H 0.5673 0.8198 0.3822 0.060 Uiso 1 1 calc R . . . .
C2 C 0.52866(15) 0.6043(4) 0.32997(19) 0.0574(8) Uani 1 1 d . . . . .
H2 H 0.5550 0.5847 0.2990 0.069 Uiso 1 1 calc R . . . .
C3 C 0.48186(16) 0.4942(4) 0.3266(2) 0.0651(9) Uani 1 1 d . . . . .
H3 H 0.4758 0.3985 0.2929 0.078 Uiso 1 1 calc R . . . .
C4 C 0.44386(15) 0.5266(3) 0.37363(19) 0.0567(8) Uani 1 1 d . . . . .
H4 H 0.4120 0.4530 0.3723 0.068 Uiso 1 1 calc R . . . .
C5 C 0.45368(12) 0.6688(3) 0.42240(16) 0.0404(6) Uani 1 1 d . . . . .
C6 C 0.41744(11) 0.7118(3) 0.47680(15) 0.0394(6) Uani 1 1 d . . . . .
C7 C 0.35462(12) 0.7454(3) 0.56341(16) 0.0409(6) Uani 1 1 d . . . . .
C8 C 0.30960(12) 0.7296(3) 0.60840(16) 0.0430(6) Uani 1 1 d . . . . .
C9 C 0.31031(14) 0.8373(4) 0.67306(19) 0.0589(8) Uani 1 1 d . . . . .
H9 H 0.3396 0.9228 0.6903 0.071 Uiso 1 1 calc R . . . .
C10 C 0.26586(16) 0.8144(5) 0.7119(2) 0.0686(9) Uani 1 1 d . . . . .
H10 H 0.2648 0.8842 0.7561 0.082 Uiso 1 1 calc R . . . .
C11 C 0.22371(15) 0.6872(5) 0.6837(2) 0.0666(9) Uani 1 1 d . . . . .
H11 H 0.1933 0.6696 0.7084 0.080 Uiso 1 1 calc R . . . .
C12 C 0.22672(14) 0.5860(4) 0.6189(2) 0.0582(8) Uani 1 1 d . . . . .
H12 H 0.1978 0.4999 0.6008 0.070 Uiso 1 1 calc R . . . .
C13 C 0.39187(12) 1.1383(3) 0.33356(18) 0.0411(6) Uani 1 1 d . . . . .
Co2 Co 0.0000 0.5000 0.5000 0.03684(12) Uani 1 2 d S T P . .
S3 S 0.14310(3) 0.58653(9) 0.36984(4) 0.04542(17) Uani 1 1 d . . . . .
S4 S 0.16480(4) 0.17461(12) 0.69205(5) 0.0669(2) Uani 1 1 d . . . . .
N6 N 0.01182(9) 0.3083(3) 0.41545(13) 0.0400(5) Uani 1 1 d . . . . .
N7 N 0.07004(9) 0.6012(2) 0.45554(13) 0.0373(5) Uani 1 1 d . . . . .
N8 N 0.10173(9) 0.7499(2) 0.47195(13) 0.0393(5) Uani 1 1 d . . . . .
N9 N 0.21471(12) 0.8927(3) 0.38227(16) 0.0610(7) Uani 1 1 d . . . . .
N10 N 0.06890(11) 0.3842(3) 0.59927(15) 0.0520(6) Uani 1 1 d . . . . .
C14 C -0.01806(13) 0.1620(3) 0.39708(18) 0.0503(7) Uani 1 1 d . . . . .
H14 H -0.0489 0.1388 0.4203 0.060 Uiso 1 1 calc R . . . .
C15 C -0.00504(14) 0.0435(4) 0.34505(19) 0.0541(7) Uani 1 1 d . . . . .
H15 H -0.0266 -0.0574 0.3339 0.065 Uiso 1 1 calc R . . . .
C16 C 0.04010(13) 0.0767(4) 0.31001(17) 0.0506(7) Uani 1 1 d . . . . .
H16 H 0.0494 -0.0011 0.2746 0.061 Uiso 1 1 calc R . . . .
C17 C 0.07148(12) 0.2269(3) 0.32803(16) 0.0439(6) Uani 1 1 d . . . . .
H17 H 0.1024 0.2519 0.3052 0.053 Uiso 1 1 calc R . . . .
C18 C 0.05621(11) 0.3391(3) 0.38044(15) 0.0359(5) Uani 1 1 d . . . . .
C19 C 0.08611(11) 0.5030(3) 0.40396(15) 0.0359(5) Uani 1 1 d . . . . .
C20 C 0.14162(11) 0.7593(3) 0.43169(14) 0.0362(5) Uani 1 1 d . . . . .
C21 C 0.18390(12) 0.9006(3) 0.43728(16) 0.0403(6) Uani 1 1 d . . . . .
C22 C 0.19151(13) 1.0264(3) 0.49579(18) 0.0517(7) Uani 1 1 d . . . . .
H22 H 0.1692 1.0267 0.5333 0.062 Uiso 1 1 calc R . . . .
C23 C 0.23310(15) 1.1527(4) 0.4977(2) 0.0653(9) Uani 1 1 d . . . . .
H23 H 0.2396 1.2399 0.5368 0.078 Uiso 1 1 calc R . . . .
C24 C 0.26457(17) 1.1474(4) 0.4411(2) 0.0780(11) Uani 1 1 d . . . . .
H24 H 0.2928 1.2313 0.4409 0.094 Uiso 1 1 calc R . . . .
C25 C 0.25407(17) 1.0173(4) 0.3849(2) 0.0801(11) Uani 1 1 d . . . . .
H25 H 0.2755 1.0154 0.3464 0.096 Uiso 1 1 calc R . . . .
C26 C 0.10859(12) 0.2974(3) 0.63765(16) 0.0391(6) Uani 1 1 d . . . . .

loop_
_atom_site_aniso_label
_atom_site_aniso_U_11
_atom_site_aniso_U_22
_atom_site_aniso_U_33
_atom_site_aniso_U_23
_atom_site_aniso_U_13
_atom_site_aniso_U_12
Co1 0.0422(3) 0.0292(2) 0.0455(3) -0.0027(2) 0.0151(2) -0.0097(2)
S1 0.0493(4) 0.0406(4) 0.0555(4) -0.0082(3) 0.0202(3) -0.0188(3)
S2 0.0478(5) 0.0773(6) 0.0658(5) 0.0145(4) 0.0011(4) -0.0146(4)
N1 0.0470(13) 0.0345(11) 0.0442(12) -0.0019(10) 0.0179(10) -0.0090(10)
N2 0.0455(13) 0.0333(11) 0.0461(12) -0.0052(10) 0.0175(10) -0.0108(9)
N3 0.0485(13) 0.0375(11) 0.0514(13) -0.0053(10) 0.0208(11) -0.0095(10)
N4 0.0428(13) 0.0512(13) 0.0511(13) 0.0080(11) 0.0175(11) -0.0081(11)
N5 0.0546(15) 0.0404(13) 0.0568(15) 0.0025(11) 0.0131(12) -0.0067(11)
C1 0.0570(18) 0.0455(15) 0.0513(17) -0.0001(13) 0.0243(14) -0.0097(13)
C2 0.073(2) 0.0536(17) 0.0572(18) -0.0057(15) 0.0371(16) -0.0038(16)
C3 0.089(3) 0.0482(17) 0.066(2) -0.0209(16) 0.0377(19) -0.0154(17)
C4 0.070(2) 0.0414(15) 0.0635(19) -0.0140(14) 0.0286(16) -0.0196(14)
C5 0.0452(15) 0.0321(13) 0.0416(14) -0.0006(11) 0.0120(11) -0.0081(11)
C6 0.0407(14) 0.0324(12) 0.0423(14) -0.0003(11) 0.0107(11) -0.0099(11)
C7 0.0400(14) 0.0376(13) 0.0436(14) 0.0024(11) 0.0123(11) -0.0042(11)
C8 0.0394(15) 0.0447(15) 0.0430(15) 0.0095(12) 0.0116(11) -0.0017(12)
C9 0.0574(19) 0.0591(18) 0.0609(19) -0.0088(16) 0.0214(15) -0.0025(15)
C10 0.073(2) 0.081(2) 0.058(2) -0.0021(18) 0.0314(17) 0.018(2)
C11 0.055(2) 0.090(2) 0.065(2) 0.023(2) 0.0337(16) 0.0142(19)
C12 0.0479(18) 0.0666(19) 0.0630(19) 0.0171(17) 0.0226(15) -0.0054(15)
C13 0.0405(15) 0.0348(13) 0.0530(16) -0.0029(12) 0.0224(13) -0.0118(11)
Co2 0.0334(3) 0.0419(3) 0.0406(3) 0.0051(2) 0.0197(2) -0.0037(2)
S3 0.0475(4) 0.0515(4) 0.0483(4) -0.0084(3) 0.0305(3) -0.0162(3)
S4 0.0546(5) 0.0867(6) 0.0668(5) 0.0216(5) 0.0302(4) 0.0264(4)
N6 0.0375(12) 0.0425(12) 0.0444(12) 0.0051(10) 0.0196(9) -0.0072(9)
N7 0.0349(11) 0.0398(11) 0.0415(11) 0.0042(10) 0.0186(9) -0.0035(9)
N8 0.0387(12) 0.0400(11) 0.0438(12) 0.0014(10) 0.0200(9) -0.0048(9)
N9 0.0730(18) 0.0626(15) 0.0635(16) -0.0122(13) 0.0441(14) -0.0323(13)
N10 0.0442(14) 0.0633(15) 0.0513(14) 0.0141(12) 0.0199(11) 0.0034(12)
C14 0.0469(16) 0.0518(16) 0.0604(17) 0.0006(14) 0.0291(14) -0.0152(13)
C15 0.0524(18) 0.0489(16) 0.0641(19) -0.0063(15) 0.0241(15) -0.0163(14)
C16 0.0533(18) 0.0501(16) 0.0509(17) -0.0080(14) 0.0210(13) -0.0066(14)
C17 0.0419(15) 0.0522(16) 0.0428(14) 0.0002(13) 0.0212(12) -0.0062(12)
C18 0.0320(13) 0.0426(13) 0.0343(13) 0.0028(11) 0.0130(10) -0.0039(10)
C19 0.0332(13) 0.0432(14) 0.0336(12) 0.0071(11) 0.0143(10) -0.0037(11)
C20 0.0372(14) 0.0411(13) 0.0324(12) 0.0028(11) 0.0147(10) -0.0030(11)
C21 0.0397(14) 0.0442(14) 0.0395(14) 0.0015(12) 0.0166(11) -0.0069(11)
C22 0.0540(18) 0.0530(17) 0.0515(17) -0.0052(14) 0.0226(14) -0.0074(14)
C23 0.073(2) 0.0514(18) 0.067(2) -0.0179(16) 0.0189(17) -0.0179(16)
C24 0.085(3) 0.066(2) 0.088(3) -0.008(2) 0.035(2) -0.0420(19)
C25 0.095(3) 0.084(2) 0.085(2) -0.019(2) 0.061(2) -0.051(2)
C26 0.0386(14) 0.0471(15) 0.0392(14) -0.0003(12) 0.0230(11) -0.0083(12)

loop_
_atom_type_symbol
_atom_type_description
_atom_type_scat_dispersion_real
_atom_type_scat_dispersion_imag
_atom_type_scat_source
C C 0.0033 0.0016 'International Tables Vol C Tables 4.2.6.8 and 6.1.1.4'
H H 0.0000 0.0000 'International Tables Vol C Tables 4.2.6.8 and 6.1.1.4'
Co Co 0.3494 0.9721 'International Tables Vol C Tables 4.2.6.8 and 6.1.1.4'
N N 0.0061 0.0033 'International Tables Vol C Tables 4.2.6.8 and 6.1.1.4'
S S 0.1246 0.1234 'International Tables Vol C Tables 4.2.6.8 and 6.1.1.4'

loop_
_geom_angle_atom_site_label_1
_geom_angle_atom_site_label_2
_geom_angle_atom_site_label_3
_geom_angle
_geom_angle_site_symmetry_1
_geom_angle_site_symmetry_3
N1 Co1 N1 180.00(6) 3_676 .
N2 Co1 N1 103.16(8) . 3_676
N2 Co1 N1 103.17(8) 3_676 .
N2 Co1 N1 76.84(8) 3_676 3_676
N2 Co1 N1 76.84(8) . .
N2 Co1 N2 180.0 3_676 .
N5 Co1 N1 87.96(8) . .
N5 Co1 N1 92.04(8) . 3_676
N5 Co1 N1 92.04(8) 3_676 .
N5 Co1 N1 87.96(8) 3_676 3_676
N5 Co1 N2 91.50(9) . 3_676
N5 Co1 N2 91.50(8) 3_676 .
N5 Co1 N2 88.50(9) . .
N5 Co1 N2 88.50(9) 3_676 3_676
N5 Co1 N5 180.0 3_676 .
C6 S1 C7 86.95(12) . .
C1 N1 Co1 127.76(17) . .
C1 N1 C5 117.5(2) . .
C5 N1 Co1 114.57(17) . .
N3 N2 Co1 132.77(15) . .
C6 N2 Co1 113.12(17) . .
C6 N2 N3 113.7(2) . .
C7 N3 N2 111.4(2) . .
C12 N4 C8 116.0(3) . .
C13 N5 Co1 175.9(2) . .
N1 C1 H1 118.3 . .
N1 C1 C2 123.4(3) . .
C2 C1 H1 118.3 . .
C1 C2 H2 120.8 . .
C3 C2 C1 118.4(3) . .
C3 C2 H2 120.8 . .
C2 C3 H3 120.3 . .
C2 C3 C4 119.3(3) . .
C4 C3 H3 120.3 . .
C3 C4 H4 120.5 . .
C5 C4 C3 119.0(3) . .
C5 C4 H4 120.5 . .
N1 C5 C4 122.4(3) . .
N1 C5 C6 114.2(2) . .
C4 C5 C6 123.3(2) . .
N2 C6 S1 113.52(19) . .
N2 C6 C5 120.1(2) . .
C5 C6 S1 126.38(18) . .
N3 C7 S1 114.4(2) . .
N3 C7 C8 124.9(2) . .
C8 C7 S1 120.65(19) . .
N4 C8 C7 114.1(2) . .
N4 C8 C9 124.4(3) . .
C9 C8 C7 121.5(2) . .
C8 C9 H9 121.1 . .
C8 C9 C10 117.8(3) . .
C10 C9 H9 121.1 . .
C9 C10 H10 120.7 . .
C11 C10 C9 118.6(3) . .
C11 C10 H10 120.7 . .
C10 C11 H11 120.3 . .
C10 C11 C12 119.3(3) . .
C12 C11 H11 120.3 . .
N4 C12 C11 123.7(3) . .
N4 C12 H12 118.1 . .
C11 C12 H12 118.1 . .
N5 C13 S2 178.2(2) . .
N6 Co2 N6 180.0 3_566 .
N7 Co2 N6 103.37(7) . 3_566
N7 Co2 N6 103.37(7) 3_566 .
N7 Co2 N6 76.63(7) 3_566 3_566
N7 Co2 N6 76.62(7) . .
N7 Co2 N7 180.0 3_566 .
N10 Co2 N6 91.64(9) 3_566 .
N10 Co2 N6 88.36(9) 3_566 3_566
N10 Co2 N6 88.36(9) . .
N10 Co2 N6 91.64(9) . 3_566
N10 Co2 N7 89.55(8) 3_566 3_566
N10 Co2 N7 89.55(8) . .
N10 Co2 N7 90.45(8) 3_566 .
N10 Co2 N7 90.45(8) . 3_566
N10 Co2 N10 180.00(12) . 3_566
C19 S3 C20 86.74(12) . .
C14 N6 Co2 127.11(17) . .
C14 N6 C18 117.4(2) . .
C18 N6 Co2 115.48(16) . .
N8 N7 Co2 131.80(15) . .
C19 N7 Co2 114.27(16) . .
C19 N7 N8 113.92(19) . .
C20 N8 N7 111.2(2) . .
C25 N9 C21 116.7(3) . .
C26 N10 Co2 162.8(2) . .
N6 C14 H14 118.6 . .
N6 C14 C15 122.8(2) . .
C15 C14 H14 118.6 . .
C14 C15 H15 120.4 . .
C16 C15 C14 119.1(3) . .
C16 C15 H15 120.4 . .
C15 C16 H16 120.5 . .
C15 C16 C17 119.1(3) . .
C17 C16 H16 120.5 . .
C16 C17 H17 120.6 . .
C18 C17 C16 118.7(2) . .
C18 C17 H17 120.6 . .
N6 C18 C17 122.9(2) . .
N6 C18 C19 113.3(2) . .
C17 C18 C19 123.8(2) . .
N7 C19 S3 113.39(18) . .
N7 C19 C18 120.2(2) . .
C18 C19 S3 126.39(19) . .
N8 C20 S3 114.73(18) . .
N8 C20 C21 124.8(2) . .
C21 C20 S3 120.42(18) . .
N9 C21 C20 114.2(2) . .
N9 C21 C22 123.7(2) . .
C22 C21 C20 122.1(2) . .
C21 C22 H22 120.9 . .
C21 C22 C23 118.3(3) . .
C23 C22 H22 120.9 . .
C22 C23 H23 120.6 . .
C24 C23 C22 118.8(3) . .
C24 C23 H23 120.6 . .
C23 C24 H24 120.5 . .
C25 C24 C23 119.0(3) . .
C25 C24 H24 120.5 . .
N9 C25 C24 123.5(3) . .
N9 C25 H25 118.3 . .
C24 C25 H25 118.3 . .
N10 C26 S4 180.0(3) . .

loop_
_geom_bond_atom_site_label_1
_geom_bond_atom_site_label_2
_geom_bond_distance
_geom_bond_site_symmetry_2
Co1 N1 2.150(2) .
Co1 N1 2.150(2) 3_676
Co1 N2 2.146(2) 3_676
Co1 N2 2.146(2) .
Co1 N5 2.061(2) .
Co1 N5 2.061(2) 3_676
S1 C6 1.715(2) .
S1 C7 1.728(3) .
S2 C13 1.619(3) .
N1 C1 1.331(3) .
N1 C5 1.350(3) .
N2 N3 1.369(3) .
N2 C6 1.304(3) .
N3 C7 1.304(3) .
N4 C8 1.340(3) .
N4 C12 1.335(3) .
N5 C13 1.147(3) .
C1 H1 0.9300 .
C1 C2 1.376(4) .
C2 H2 0.9300 .
C2 C3 1.370(4) .
C3 H3 0.9300 .
C3 C4 1.376(4) .
C4 H4 0.9300 .
C4 C5 1.370(3) .
C5 C6 1.460(4) .
C7 C8 1.468(3) .
C8 C9 1.373(4) .
C9 H9 0.9300 .
C9 C10 1.388(4) .
C10 H10 0.9300 .
C10 C11 1.367(5) .
C11 H11 0.9300 .
C11 C12 1.368(4) .
C12 H12 0.9300 .
Co2 N6 2.158(2) .
Co2 N6 2.158(2) 3_566
Co2 N7 2.1357(19) 3_566
Co2 N7 2.1358(19) .
Co2 N10 2.067(2) 3_566
Co2 N10 2.067(2) .
S3 C19 1.721(2) .
S3 C20 1.729(2) .
S4 C26 1.622(3) .
N6 C14 1.335(3) .
N6 C18 1.352(3) .
N7 N8 1.369(3) .
N7 C19 1.305(3) .
N8 C20 1.303(3) .
N9 C21 1.332(3) .
N9 C25 1.331(3) .
N10 C26 1.146(3) .
C14 H14 0.9300 .
C14 C15 1.382(4) .
C15 H15 0.9300 .
C15 C16 1.371(4) .
C16 H16 0.9300 .
C16 C17 1.377(4) .
C17 H17 0.9300 .
C17 C18 1.376(3) .
C18 C19 1.467(3) .
C20 C21 1.467(3) .
C21 C22 1.368(4) .
C22 H22 0.9300 .
C22 C23 1.378(4) .
C23 H23 0.9300 .
C23 C24 1.365(4) .
C24 H24 0.9300 .
C24 C25 1.364(5) .
C25 H25 0.9300 .
